data_2010620
loop_
_publ_author_name
'Camus, Fabrice'
'Norberg, Bernadette'
'Legrand, Anne'
'Rigo, Benoit'
'Durant, Fran\,cois'
'Wouters, Johan'

_publ_section_title
;
 Structural analysis of pyrrolidinones
;
_journal_issue 2
_journal_name_full 'Acta Crystallographica Section C'
_journal_page_first 193
_journal_page_last 196
_journal_paper_doi 10.1107/S0108270199013037
_journal_volume 56
_journal_year 2000
_chemical_formula_sum 'C23 H27 N O7'
_chemical_formula_weight 429.46
_chemical_name_systematic
;
 methyl N-[4-methoxyphenyl-(3,4,5-trimethoxyphenyl)-methyl]pyroglutamate
;
_space_group_IT_number 14
_symmetry_cell_setting monoclinic
_symmetry_space_group_name_Hall '-P 2yn'
_symmetry_space_group_name_H-M 'P 1 21/n 1'
_audit_creation_method SHELXL-97
_cell_angle_alpha 90.00
_cell_angle_beta 90.538(4)
_cell_angle_gamma 90.00
_cell_formula_units_Z 4
_cell_length_a 8.4810(10)
_cell_length_b 14.2060(10)
_cell_length_c 18.2730(10)
_cell_measurement_reflns_used 25
_cell_measurement_temperature 293(2)
_cell_measurement_theta_max 42
_cell_measurement_theta_min 30
_cell_volume 2201.5(3)
_computing_cell_refinement 'CAD-4 EXPRESS'
_computing_data_collection 'CAD-4 EXPRESS (Enraf-Nonius, 1992)'
_computing_data_reduction 'HELENA (Spek, 1997)'
_computing_molecular_graphics 'PLATON (Spek, 1990)'
_computing_publication_material SHELXL97
_computing_structure_refinement 'SHELXL97 (Sheldrick, 1997)'
_computing_structure_solution 'SIR92 (Altomare et al., 1993)'
_diffrn_ambient_temperature 293(2)
_diffrn_measured_fraction_theta_full .960
_diffrn_measured_fraction_theta_max .960
_diffrn_measurement_device_type 'Enraf-Nonius CAD-4'
_diffrn_measurement_method \q/2\q
_diffrn_radiation_monochromator graphite
_diffrn_radiation_source 'fine-focus sealed tube'
_diffrn_radiation_type CuK\a
_diffrn_radiation_wavelength 1.54178
_diffrn_reflns_av_R_equivalents .023
_diffrn_reflns_av_sigmaI/netI .0102
_diffrn_reflns_limit_h_max 10
_diffrn_reflns_limit_h_min -10
_diffrn_reflns_limit_k_max 17
_diffrn_reflns_limit_k_min 0
_diffrn_reflns_limit_l_max 22
_diffrn_reflns_limit_l_min 0
_diffrn_reflns_number 6885
_diffrn_reflns_theta_full 71.91
_diffrn_reflns_theta_max 71.91
_diffrn_reflns_theta_min 3.94
_diffrn_standards_decay_% 2
_diffrn_standards_interval_count 200
_diffrn_standards_interval_time '60 min'
_diffrn_standards_number 3
_exptl_absorpt_coefficient_mu .797
_exptl_absorpt_correction_T_max .8569
_exptl_absorpt_correction_T_min .7960
_exptl_absorpt_correction_type psi-scan
_exptl_absorpt_process_details '(North et al., 1968)'
_exptl_crystal_colour colourless
_exptl_crystal_density_diffrn 1.296
_exptl_crystal_density_method 'not measured'
_exptl_crystal_description prism
_exptl_crystal_F_000 912
_exptl_crystal_size_max .30
_exptl_crystal_size_mid .30
_exptl_crystal_size_min .20
_refine_diff_density_max .304
_refine_diff_density_min -.239
_refine_ls_extinction_coef .0104(5)
_refine_ls_extinction_method 'SHELXL97 (Sheldrick, 1997)'
_refine_ls_goodness_of_fit_ref 1.058
_refine_ls_hydrogen_treatment constr
_refine_ls_matrix_type full
_refine_ls_number_parameters 283
_refine_ls_number_reflns 4331
_refine_ls_number_restraints 0
_refine_ls_restrained_S_all 1.058
_refine_ls_R_factor_all .0456
_refine_ls_R_factor_gt .0424
_refine_ls_shift/su_max .001
_refine_ls_shift/su_mean .000
_refine_ls_structure_factor_coef Fsqd
_refine_ls_weighting_details 'w = 1/[\s^2^(Fo^2^)+(0.0648P)^2^+0.5599P] where P=(Fo^2^+2Fc^2^)/3'
_refine_ls_weighting_scheme calc
_refine_ls_wR_factor_ref .1221
_reflns_number_gt 3939
_reflns_number_total 4331
_reflns_threshold_expression I>2\s(I)
_cod_data_source_file gs1054.cif
_cod_data_source_block I
_cod_depositor_comments
;
The following automatic conversions were performed:

'_refine_ls_weighting_scheme' value 'calc w =
1/[\s^2^(Fo^2^)+(0.0648P)^2^+0.5599P] where P=(Fo^2^+2Fc^2^)/3' was
changed to 'calc'. New tag '_refine_ls_weighting_details' was
created. The value of the new tag was set to 'w =
1/[\s^2^(Fo^2^)+(0.0648P)^2^+0.5599P] where P=(Fo^2^+2Fc^2^)/3'.

Automatic conversion script
Id: cif_fix_values 3143 2015-03-26 13:38:13Z robertas 
;
_cod_original_sg_symbol_H-M 'P 21/n'
_cod_database_code 2010620
_cod_database_fobs_code 2010620

loop_
_symmetry_equiv_pos_as_xyz
'x, y, z'
'-x+1/2, y+1/2, -z+1/2'
'-x, -y, -z'
'x-1/2, -y-1/2, z-1/2'

loop_
_atom_site_label
_atom_site_fract_x
_atom_site_fract_y
_atom_site_fract_z
_atom_site_U_iso_or_equiv
_atom_site_adp_type
_atom_site_calc_flag
_atom_site_refinement_flags
_atom_site_occupancy
_atom_site_disorder_assembly
_atom_site_disorder_group
_atom_site_type_symbol
C1 .18619(14) 1.00402(9) .61066(7) .0361(3) Uani d . 1 . . C
H1 .1554 .9556 .5751 .041(4) Uiso calc R 1 . . H
C2 .09036(15) .98528(10) .67946(7) .0374(3) Uani d . 1 . . C
C3 .07918(16) 1.05288(10) .73415(7) .0418(3) Uani d . 1 . . C
H3 .1264 1.1114 .7281 .050 Uiso calc R 1 . . H
C4 -.00259(16) 1.03301(10) .79801(7) .0429(3) Uani d . 1 . . C
C5 -.08024(16) .94753(11) .80531(8) .0444(3) Uani d . 1 . . C
C6 -.07112(17) .88028(10) .74967(8) .0457(3) Uani d . 1 . . C
C7 .01611(16) .89900(10) .68711(8) .0426(3) Uani d . 1 . . C
H7 .0245 .8537 .6506 .051 Uiso calc R 1 . . H
C8 .14805(14) 1.09832(9) .57526(7) .0357(3) Uani d . 1 . . C
C9 -.00909(15) 1.11973(10) .55837(8) .0430(3) Uani d . 1 . . C
H9 -.0877 1.0772 .5709 .052 Uiso calc R 1 . . H
C10 -.05032(16) 1.20224(11) .52363(8) .0474(3) Uani d . 1 . . C
H10 -.1557 1.2146 .5128 .057 Uiso calc R 1 . . H
C11 .06505(17) 1.26717(10) .50473(7) .0423(3) Uani d . 1 . . C
C12 .22165(16) 1.24640(10) .51951(8) .0423(3) Uani d . 1 . . C
H12 .3002 1.2886 .5063 .051 Uiso calc R 1 . . H
C13 .26136(15) 1.16236(10) .55424(7) .0399(3) Uani d . 1 . . C
H13 .3670 1.1490 .5635 .048 Uiso calc R 1 . . H
N18 .35550(12) .99215(8) .62385(6) .0364(3) Uani d . 1 . . N
C19 .44662(15) .93779(10) .58019(7) .0396(3) Uani d . 1 . . C
C20 .61516(16) .94527(11) .60725(9) .0487(4) Uani d . 1 . . C
H20A .6868 .9543 .5668 .058 Uiso calc R 1 . . H
H20B .6460 .8891 .6340 .058 Uiso calc R 1 . . H
C21 .61482(16) 1.03054(11) .65699(8) .0470(3) Uani d . 1 . . C
H21A .6447 1.0868 .6305 .056 Uiso calc R 1 . . H
H21B .6868 1.0219 .6980 .056 Uiso calc R 1 . . H
C22 .44251(16) 1.03722(10) .68332(7) .0397(3) Uani d . 1 . . C
H22 .4111 1.1034 .6872 .039(4) Uiso calc R 1 . . H
O23 -.01575(15) 1.09367(8) .85571(6) .0587(3) Uani d . 1 . . O
C24 .0839(3) 1.17375(14) .85756(11) .0748(6) Uani d . 1 . . C
H24A .0562 1.2152 .8180 .112 Uiso calc R 1 . . H
H24B .1916 1.1542 .8527 .112 Uiso calc R 1 . . H
H24C .0712 1.2061 .9033 .112 Uiso calc R 1 . . H
O25 -.17314(14) .93136(9) .86548(6) .0590(3) Uani d . 1 . . O
C26 -.0987(3) .8828(2) .92358(12) .0932(8) Uani d . 1 . . C
H26A -.0708 .8206 .9078 .140 Uiso calc R 1 . . H
H26B -.1694 .8787 .9642 .140 Uiso calc R 1 . . H
H26C -.0052 .9162 .9383 .140 Uiso calc R 1 . . H
O27 -.15295(16) .79920(9) .76148(7) .0674(4) Uani d . 1 . . O
C28 -.1511(3) .72962(12) .70627(12) .0687(5) Uani d . 1 . . C
H28A -.1929 .7554 .6616 .103 Uiso calc R 1 . . H
H28B -.2143 .6770 .7211 .103 Uiso calc R 1 . . H
H28C -.0446 .7091 .6987 .103 Uiso calc R 1 . . H
O29 .39798(12) .89150(8) .52828(6) .0542(3) Uani d . 1 . . O
C30 .42565(18) .98921(11) .75696(8) .0471(3) Uani d . 1 . . C
O31 .42619(18) .89685(9) .75173(6) .0674(4) Uani d . 1 . . O
C32 .4234(4) .84702(18) .82092(11) .1054(10) Uani d . 1 . . C
H32A .4593 .7836 .8139 .158 Uiso calc R 1 . . H
H32B .3177 .8461 .8392 .158 Uiso calc R 1 . . H
H32C .4913 .8783 .8555 .158 Uiso calc R 1 . . H
O33 .42047(17) 1.03188(10) .81374(6) .0695(4) Uani d . 1 . . O
O34 .01323(13) 1.34787(8) .47215(6) .0580(3) Uani d . 1 . . O
C35 .1273(2) 1.41870(12) .45689(10) .0614(4) Uani d . 1 . . C
H35A .0760 1.4720 .4348 .092 Uiso calc R 1 . . H
H35B .2045 1.3940 .4239 .092 Uiso calc R 1 . . H
H35C .1783 1.4377 .5016 .092 Uiso calc R 1 . . H

loop_
_atom_site_aniso_label
_atom_site_aniso_U_11
_atom_site_aniso_U_22
_atom_site_aniso_U_33
_atom_site_aniso_U_12
_atom_site_aniso_U_13
_atom_site_aniso_U_23
C1 .0304(6) .0425(7) .0353(6) -.0017(5) .0017(5) -.0029(5)
C2 .0331(6) .0421(7) .0371(6) .0012(5) .0029(5) .0016(5)
C3 .0421(7) .0408(7) .0426(7) -.0027(5) .0075(5) -.0004(5)
C4 .0412(7) .0479(8) .0397(7) .0053(6) .0058(5) -.0010(6)
C5 .0386(7) .0522(8) .0424(7) .0042(6) .0092(5) .0083(6)
C6 .0406(7) .0444(8) .0522(8) -.0037(6) .0045(6) .0070(6)
C7 .0411(7) .0418(7) .0448(7) -.0014(6) .0034(6) -.0016(6)
C8 .0331(6) .0432(7) .0307(6) .0001(5) .0028(5) -.0024(5)
C9 .0311(6) .0512(8) .0465(7) -.0046(6) .0014(5) .0029(6)
C10 .0319(6) .0584(9) .0517(8) .0031(6) -.0037(6) .0045(7)
C11 .0437(7) .0475(8) .0356(6) .0045(6) .0001(5) .0019(5)
C12 .0368(7) .0478(8) .0425(7) -.0042(6) .0040(5) .0031(6)
C13 .0300(6) .0492(8) .0406(7) .0002(5) .0025(5) .0010(6)
N18 .0324(5) .0432(6) .0336(5) .0015(4) -.0002(4) -.0025(4)
C19 .0356(7) .0432(7) .0400(7) .0018(5) .0038(5) -.0004(5)
C20 .0352(7) .0595(9) .0513(8) .0058(6) -.0002(6) -.0044(7)
C21 .0361(7) .0546(8) .0502(8) -.0019(6) -.0033(6) -.0007(6)
C22 .0391(7) .0415(7) .0383(7) -.0006(5) -.0035(5) -.0025(5)
O23 .0693(7) .0593(7) .0478(6) -.0032(5) .0189(5) -.0102(5)
C24 .0971(15) .0654(11) .0622(11) -.0137(10) .0195(10) -.0218(9)
O25 .0548(6) .0706(8) .0520(6) .0025(5) .0201(5) .0133(5)
C26 .1013(17) .117(2) .0619(12) .0127(15) .0163(11) .0370(12)
O27 .0775(8) .0546(7) .0706(8) -.0223(6) .0196(6) .0025(6)
C28 .0785(12) .0412(8) .0864(13) -.0104(8) -.0021(10) .0056(8)
O29 .0417(5) .0682(7) .0527(6) -.0008(5) .0036(4) -.0217(5)
C30 .0473(8) .0565(9) .0374(7) -.0016(6) -.0035(6) -.0021(6)
O31 .1094(11) .0526(7) .0402(6) -.0051(6) .0004(6) .0082(5)
C32 .188(3) .0769(15) .0511(11) -.0193(17) .0004(14) .0245(10)
O33 .0889(9) .0815(9) .0381(6) .0027(7) -.0064(6) -.0116(6)
O34 .0525(6) .0573(7) .0642(7) .0058(5) -.0023(5) .0183(5)
C35 .0695(11) .0513(9) .0633(10) .0006(8) .0001(8) .0146(8)

loop_
_atom_type_symbol
_atom_type_description
_atom_type_scat_dispersion_real
_atom_type_scat_dispersion_imag
_atom_type_scat_source
C C .0181 .0091 'International Tables Vol C Tables 4.2.6.8 and 6.1.1.4'
H H .0000 .0000 'International Tables Vol C Tables 4.2.6.8 and 6.1.1.4'
N N .0311 .0180 'International Tables Vol C Tables 4.2.6.8 and 6.1.1.4'
O O .0492 .0322 'International Tables Vol C Tables 4.2.6.8 and 6.1.1.4'

loop_
_geom_angle_atom_site_label_1
_geom_angle_atom_site_label_2
_geom_angle_atom_site_label_3
_geom_angle
_geom_angle_publ_flag
N18 C1 C8 112.08(10) ?
N18 C1 C2 111.92(10) ?
C8 C1 C2 113.02(10) ?
N18 C1 H1 106.4 ?
C8 C1 H1 106.4 ?
C2 C1 H1 106.4 ?
C7 C2 C3 120.29(12) ?
C7 C2 C1 118.90(12) ?
C3 C2 C1 120.80(12) ?
C2 C3 C4 120.04(13) ?
C2 C3 H3 120.0 ?
C4 C3 H3 120.0 ?
O23 C4 C5 115.79(12) ?
O23 C4 C3 124.31(13) ?
C5 C4 C3 119.89(13) ?
O25 C5 C4 119.84(14) ?
O25 C5 C6 120.16(14) ?
C4 C5 C6 119.90(13) ?
O27 C6 C7 124.50(14) ?
O27 C6 C5 115.52(13) ?
C7 C6 C5 119.98(13) ?
C2 C7 C6 119.81(13) ?
C2 C7 H7 120.1 ?
C6 C7 H7 120.1 ?
C13 C8 C9 117.36(12) ?
C13 C8 C1 123.57(11) ?
C9 C8 C1 118.93(11) ?
C10 C9 C8 121.63(13) ?
C10 C9 H9 119.2 ?
C8 C9 H9 119.2 ?
C9 C10 C11 120.20(13) ?
C9 C10 H10 119.9 ?
C11 C10 H10 119.9 ?
O34 C11 C12 124.71(13) ?
O34 C11 C10 116.21(13) ?
C12 C11 C10 119.08(13) ?
C11 C12 C13 119.95(13) ?
C11 C12 H12 120.0 ?
C13 C12 H12 120.0 ?
C8 C13 C12 121.74(12) ?
C8 C13 H13 119.1 ?
C12 C13 H13 119.1 ?
C19 N18 C22 113.70(10) yes
C19 N18 C1 122.10(10) yes
C22 N18 C1 124.20(10) yes
O29 C19 N18 124.91(12) ?
O29 C19 C20 127.06(12) ?
N18 C19 C20 108.03(11) ?
C19 C20 C21 104.21(11) ?
C19 C20 H20A 110.9 ?
C21 C20 H20A 110.9 ?
C19 C20 H20B 110.9 ?
C21 C20 H20B 110.9 ?
H20A C20 H20B 108.9 ?
C20 C21 C22 104.06(11) ?
C20 C21 H21A 110.9 ?
C22 C21 H21A 110.9 ?
C20 C21 H21B 110.9 ?
C22 C21 H21B 110.9 ?
H21A C21 H21B 109.0 ?
N18 C22 C30 114.40(11) ?
N18 C22 C21 102.40(10) ?
C30 C22 C21 110.23(12) ?
N18 C22 H22 109.9 ?
C30 C22 H22 109.9 ?
C21 C22 H22 109.9 ?
C4 O23 C24 118.13(12) ?
O23 C24 H24A 109.5 ?
O23 C24 H24B 109.5 ?
H24A C24 H24B 109.5 ?
O23 C24 H24C 109.5 ?
H24A C24 H24C 109.5 ?
H24B C24 H24C 109.5 ?
C5 O25 C26 115.26(14) ?
O25 C26 H26A 109.5 ?
O25 C26 H26B 109.5 ?
H26A C26 H26B 109.5 ?
O25 C26 H26C 109.5 ?
H26A C26 H26C 109.5 ?
H26B C26 H26C 109.5 ?
C6 O27 C28 117.98(13) ?
O27 C28 H28A 109.5 ?
O27 C28 H28B 109.5 ?
H28A C28 H28B 109.5 ?
O27 C28 H28C 109.5 ?
H28A C28 H28C 109.5 ?
H28B C28 H28C 109.5 ?
O33 C30 O31 124.44(15) ?
O33 C30 C22 122.90(15) ?
O31 C30 C22 112.56(12) ?
C30 O31 C32 115.06(15) ?
O31 C32 H32A 109.5 ?
O31 C32 H32B 109.5 ?
H32A C32 H32B 109.5 ?
O31 C32 H32C 109.5 ?
H32A C32 H32C 109.5 ?
H32B C32 H32C 109.5 ?
C11 O34 C35 117.56(12) ?
O34 C35 H35A 109.5 ?
O34 C35 H35B 109.5 ?
H35A C35 H35B 109.5 ?
O34 C35 H35C 109.5 ?
H35A C35 H35C 109.5 ?
H35B C35 H35C 109.5 ?

loop_
_geom_bond_atom_site_label_1
_geom_bond_atom_site_label_2
_geom_bond_site_symmetry_2
_geom_bond_distance
_geom_bond_publ_flag
C1 N18 . 1.464(2) yes
C1 C8 . 1.521(2) yes
C1 C2 . 1.527(2) yes
N18 C19 . 1.357(2) yes
N18 C22 . 1.456(2) yes
C19 C20 . 1.512(2) yes
C20 C21 . 1.514(2) yes
C21 C22 . 1.546(2) yes
C1 H1 . .9800 ?
C2 C7 . 1.386(2) ?
C2 C3 . 1.390(2) ?
C3 C4 . 1.392(2) ?
C3 H3 . .9300 ?
C4 O23 . 1.367(2) ?
C4 C5 . 1.388(2) ?
C5 O25 . 1.378(2) ?
C5 C6 . 1.398(2) ?
C6 O27 . 1.363(2) ?
C6 C7 . 1.393(2) ?
C7 H7 . .9300 ?
C8 C13 . 1.380(2) ?
C8 C9 . 1.399(2) ?
C9 C10 . 1.377(2) ?
C9 H9 . .9300 ?
C10 C11 . 1.391(2) ?
C10 H10 . .9300 ?
C11 O34 . 1.363(2) ?
C11 C12 . 1.385(2) ?
C12 C13 . 1.392(2) ?
C12 H12 . .9300 ?
C13 H13 . .9300 ?
C19 O29 . 1.223(2) ?
C20 H20A . .9700 ?
C20 H20B . .9700 ?
C21 H21A . .9700 ?
C21 H21B . .9700 ?
C22 C30 . 1.517(2) ?
C22 H22 . .9800 ?
O23 C24 . 1.417(2) ?
C24 H24A . .9600 ?
C24 H24B . .9600 ?
C24 H24C . .9600 ?
O25 C26 . 1.410(2) ?
C26 H26A . .9600 ?
C26 H26B . .9600 ?
C26 H26C . .9600 ?
O27 C28 . 1.412(2) ?
C28 H28A . .9600 ?
C28 H28B . .9600 ?
C28 H28C . .9600 ?
C30 O33 . 1.203(2) ?
C30 O31 . 1.316(2) ?
O31 C32 . 1.449(2) ?
C32 H32A . .9600 ?
C32 H32B . .9600 ?
C32 H32C . .9600 ?
O34 C35 . 1.425(2) ?
C35 H35A . .9600 ?
C35 H35B . .9600 ?
C35 H35C . .9600 ?

loop_
_geom_torsion_atom_site_label_1
_geom_torsion_atom_site_label_2
_geom_torsion_atom_site_label_3
_geom_torsion_atom_site_label_4
_geom_torsion
_geom_torsion_publ_flag
N18 C1 C2 C7 -100.44(14) ?
C8 C1 C2 C7 131.88(13) ?
N18 C1 C2 C3 78.68(16) ?
C8 C1 C2 C3 -49.0(2) yes
C7 C2 C3 C4 2.1(2) ?
C1 C2 C3 C4 -177.03(12) ?
C2 C3 C4 O23 177.82(13) ?
C2 C3 C4 C5 -3.5(2) ?
O23 C4 C5 O25 4.8(2) ?
C3 C4 C5 O25 -173.98(13) ?
O23 C4 C5 C6 -178.83(13) ?
C3 C4 C5 C6 2.4(2) ?
O25 C5 C6 O27 -2.8(2) ?
C4 C5 C6 O27 -179.17(13) ?
O25 C5 C6 C7 176.54(13) ?
C4 C5 C6 C7 .2(2) ?
C3 C2 C7 C6 .5(2) ?
C1 C2 C7 C6 179.62(12) ?
O27 C6 C7 C2 177.66(14) ?
C5 C6 C7 C2 -1.6(2) ?
N18 C1 C8 C13 3.62(17) ?
C2 C1 C8 C13 131.21(13) ?
N18 C1 C8 C9 179.25(11) ?
C2 C1 C8 C9 -53.16(16) ?
C13 C8 C9 C10 -1.4(2) ?
C1 C8 C9 C10 -177.33(13) ?
C8 C9 C10 C11 -.4(2) ?
C9 C10 C11 O34 -178.44(13) ?
C9 C10 C11 C12 1.8(2) ?
O34 C11 C12 C13 178.88(13) ?
C10 C11 C12 C13 -1.3(2) ?
C9 C8 C13 C12 1.9(2) ?
C1 C8 C13 C12 177.56(12) ?
C11 C12 C13 C8 -.5(2) ?
C8 C1 N18 C19 -102.61(14) ?
C2 C1 N18 C19 129.20(10) yes
C8 C1 N18 C22 76.66(15) ?
C2 C1 N18 C22 -51.51(16) ?
C22 N18 C19 O29 177.95(14) ?
C1 N18 C19 O29 -2.7(2) ?
C22 N18 C19 C20 -2.09(16) ?
C1 N18 C19 C20 177.25(12) ?
O29 C19 C20 C21 164.46(15) ?
N18 C19 C20 C21 -15.50(16) ?
C19 C20 C21 C22 25.71(15) ?
C19 N18 C22 C30 -100.98(14) ?
C1 N18 C22 C30 79.70(16) ?
C19 N18 C22 C21 18.27(15) ?
C1 N18 C22 C21 -161.05(12) ?
C20 C21 C22 N18 -26.49(14) ?
C20 C21 C22 C30 95.64(14) ?
C5 C4 O23 C24 168.4(2) yes
C3 C4 O23 C24 -12.9(2) ?
C4 C5 O25 C26 -95.7(2) ?
C6 C5 O25 C26 87.9(2) yes
C7 C6 O27 C28 -.8(2) yes
C5 C6 O27 C28 178.52(15) ?
N18 C22 C30 O33 -144.00(15) ?
C21 C22 C30 O33 101.26(18) ?
N18 C22 C30 O31 39.48(18) ?
C21 C22 C30 O31 -75.26(16) ?
O33 C30 O31 C32 -1.3(3) ?
C22 C30 O31 C32 175.18(19) ?
C12 C11 O34 C35 -4.6(2) ?
C10 C11 O34 C35 175.60(14) ?

loop_
_cod_related_entry_id
_cod_related_entry_database
_cod_related_entry_code
1 ChemSpider 340445
